data_7155841
loop_
_publ_author_name
'Vanden Berg, Timothy J.'
'Pinkerton, David M.'
'Williams, Craig M.'

_publ_section_title
;
 7-Step total synthesis of (+)-EBC-329: Photoisomerisation reveals new
 seco-casbane family member
;
_journal_name_full 'Org. Biomol. Chem.'
_journal_paper_doi 10.1039/C7OB01400G
_journal_year 2017
_chemical_formula_moiety 'C4 H5 I O2'
_chemical_formula_sum 'C4 H5 I O2'
_chemical_formula_weight 211.98
_chemical_melting_point 383
_chemical_name_systematic
;
(Z)-3-iodobut-2-enoic acid
;
_space_group_crystal_system monoclinic
_space_group_IT_number 14
_space_group_name_Hall '-P 2ybc'
_space_group_name_H-M_alt 'P 1 21/c 1'
_symmetry_space_group_name_Hall '-P 2ybc'
_symmetry_space_group_name_H-M 'P 1 21/c 1'
_atom_sites_solution_hydrogens mixed
_atom_sites_solution_primary dual
_atom_sites_solution_secondary difmap
_audit_creation_method SHELXL-2014/7
_audit_update_record
;
2016-12-07 deposited with the CCDC.
2017-08-04 downloaded from the CCDC.
;
_cell_angle_alpha 90
_cell_angle_beta 93.051(9)
_cell_angle_gamma 90
_cell_formula_units_Z 4
_cell_length_a 7.1646(6)
_cell_length_b 5.8851(4)
_cell_length_c 14.5753(14)
_cell_measurement_reflns_used 583
_cell_measurement_temperature 190(2)
_cell_measurement_theta_max 24.5150
_cell_measurement_theta_min 3.7220
_cell_volume 613.69(9)
_computing_cell_refinement
;
CrysAlisPro, Agilent Technologies, Version 1.171.37.35
;
_computing_data_collection
;
CrysAlisPro, Agilent Technologies, Version 1.171.37.35
;
_computing_data_reduction
;
CrysAlisPro, Agilent Technologies, Version 1.171.37.35
;
_computing_structure_refinement 'SHELXL-2014/7 (Sheldrick, 2014)'
_computing_structure_solution 'SHELXT (Sheldrick, 2015)'
_diffrn_ambient_temperature 190(2)
_diffrn_detector_area_resol_mean 16.0696
_diffrn_measured_fraction_theta_full 0.998
_diffrn_measured_fraction_theta_max 0.852
_diffrn_measurement_device_type 'Xcalibur, Sapphire3, Gemini ultra'
_diffrn_measurement_method '\w scans'
_diffrn_radiation_type MoK\a
_diffrn_radiation_wavelength 0.71073
_diffrn_reflns_av_R_equivalents 0.0396
_diffrn_reflns_av_unetI/netI 0.0698
_diffrn_reflns_Laue_measured_fraction_full 0.998
_diffrn_reflns_Laue_measured_fraction_max 0.852
_diffrn_reflns_limit_h_max 9
_diffrn_reflns_limit_h_min -8
_diffrn_reflns_limit_k_max 4
_diffrn_reflns_limit_k_min -7
_diffrn_reflns_limit_l_max 19
_diffrn_reflns_limit_l_min -17
_diffrn_reflns_number 2796
_diffrn_reflns_point_group_measured_fraction_full 0.998
_diffrn_reflns_point_group_measured_fraction_max 0.852
_diffrn_reflns_theta_full 25.242
_diffrn_reflns_theta_max 29.280
_diffrn_reflns_theta_min 3.735
_diffrn_source 'Enhance (Mo) X-ray Source'
_exptl_absorpt_coefficient_mu 5.113
_exptl_absorpt_correction_T_max 1.00000
_exptl_absorpt_correction_T_min 0.65331
_exptl_absorpt_correction_type multi-scan
_exptl_absorpt_process_details
;
CrysAlisPro, Agilent Technologies, Version 1.171.37.35
Empirical absorption correction using spherical harmonics,
implemented in SCALE3 ABSPACK scaling algorithm.


Empirical correction (ABSPACK) includes:
- Absorption correction using spherical harmonics
- Frame scaling
;
_exptl_crystal_colour colourless
_exptl_crystal_density_diffrn 2.294
_exptl_crystal_density_meas ?
_exptl_crystal_description prism
_exptl_crystal_F_000 392
_exptl_crystal_recrystallization_method 'Re-crystallisation from solvent: Deuterochloroform'
_exptl_crystal_size_max 0.4000
_exptl_crystal_size_mid 0.1000
_exptl_crystal_size_min 0.1000
_refine_diff_density_max 0.767
_refine_diff_density_min -0.927
_refine_diff_density_rms 0.177
_refine_ls_extinction_method none
_refine_ls_goodness_of_fit_ref 1.030
_refine_ls_hydrogen_treatment heteroxyz
_refine_ls_matrix_type full
_refine_ls_number_parameters 68
_refine_ls_number_reflns 1426
_refine_ls_number_restraints 2
_refine_ls_restrained_S_all 1.029
_refine_ls_R_factor_all 0.0782
_refine_ls_R_factor_gt 0.0461
_refine_ls_shift/su_max 0.000
_refine_ls_shift/su_mean 0.000
_refine_ls_structure_factor_coef Fsqd
_refine_ls_weighting_details 'w=1/[\s^2^(Fo^2^)+(0.0295P)^2^] where P=(Fo^2^+2Fc^2^)/3'
_refine_ls_weighting_scheme calc
_refine_ls_wR_factor_gt 0.0772
_refine_ls_wR_factor_ref 0.0967
_reflns_Friedel_coverage 0.000
_reflns_number_gt 972
_reflns_number_total 1426
_reflns_threshold_expression 'I > 2\s(I)'
_cod_data_source_file c7ob01400g3.cif
_cod_data_source_block 1327tjv-02-041
_cod_depositor_comments
;
The following automatic conversions were performed:

'_exptl_crystal_density_meas' value 'not measured' was changed to '?'
- the value is perceived as not measured.

Automatic conversion script
Id: cif_fix_values 4973 2017-02-22 13:04:09Z antanas 
;
_cod_database_code 7155841
_shelx_space_group_comment
;
The symmetry employed for this shelxl refinement is uniquely defined
by the following loop, which should always be used as a source of
symmetry information in preference to the above space-group names.
They are only intended as comments.
;

loop_
_space_group_symop_operation_xyz
'x, y, z'
'-x, y+1/2, -z+1/2'
'-x, -y, -z'
'x, -y-1/2, z-1/2'

loop_
_atom_site_label
_atom_site_type_symbol
_atom_site_fract_x
_atom_site_fract_y
_atom_site_fract_z
_atom_site_U_iso_or_equiv
_atom_site_adp_type
_atom_site_occupancy
_atom_site_site_symmetry_order
_atom_site_calc_flag
_atom_site_refinement_flags_posn
_atom_site_refinement_flags_adp
C1 C 0.7944(10) 0.1761(11) 0.4522(5) 0.0324(16) Uani 1 1 d . .
C2 C 0.6296(10) 0.3078(11) 0.4208(5) 0.0326(16) Uani 1 1 d . .
H2 H 0.5148 0.2592 0.4440 0.039 Uiso 1 1 calc R U
C3 C 0.6180(10) 0.4843(12) 0.3649(5) 0.0336(16) Uani 1 1 d . .
C4 C 0.4393(10) 0.6068(12) 0.3415(5) 0.0412(18) Uani 1 1 d . .
H4A H 0.3361 0.5280 0.3696 0.062 Uiso 1 1 calc R U
H4B H 0.4163 0.6101 0.2747 0.062 Uiso 1 1 calc R U
H4C H 0.4482 0.7626 0.3651 0.062 Uiso 1 1 calc R U
O1 O 0.9530(7) 0.2154(8) 0.4299(4) 0.0453(14) Uani 1 1 d . .
O2 O 0.7526(7) 0.0112(9) 0.5082(4) 0.0451(14) Uani 1 1 d D .
I1 I 0.84505(7) 0.62745(9) 0.29979(4) 0.0444(2) Uani 1 1 d . .
H5 H 0.851(6) -0.055(11) 0.526(4) 0.067 Uiso 1 1 d D U

loop_
_atom_site_aniso_label
_atom_site_aniso_U_11
_atom_site_aniso_U_22
_atom_site_aniso_U_33
_atom_site_aniso_U_23
_atom_site_aniso_U_13
_atom_site_aniso_U_12
C1 0.032(4) 0.029(4) 0.037(4) -0.004(3) 0.011(3) 0.005(3)
C2 0.027(4) 0.041(4) 0.031(4) 0.002(3) 0.015(3) 0.002(3)
C3 0.031(4) 0.038(4) 0.031(4) -0.002(3) 0.003(3) -0.002(3)
C4 0.036(4) 0.054(5) 0.034(4) 0.000(3) 0.003(3) 0.009(4)
O1 0.028(3) 0.048(3) 0.061(4) 0.024(3) 0.013(3) 0.010(2)
O2 0.028(3) 0.049(3) 0.060(4) 0.015(3) 0.017(3) -0.004(3)
I1 0.0385(3) 0.0415(3) 0.0546(4) 0.0105(2) 0.0148(2) 0.0018(2)

loop_
_atom_type_symbol
_atom_type_description
_atom_type_scat_dispersion_real
_atom_type_scat_dispersion_imag
_atom_type_scat_source
C C 0.0033 0.0016 'International Tables Vol C Tables 4.2.6.8 and 6.1.1.4'
H H 0.0000 0.0000 'International Tables Vol C Tables 4.2.6.8 and 6.1.1.4'
O O 0.0106 0.0060 'International Tables Vol C Tables 4.2.6.8 and 6.1.1.4'
I I -0.4742 1.8119 'International Tables Vol C Tables 4.2.6.8 and 6.1.1.4'

loop_
_geom_angle_atom_site_label_1
_geom_angle_atom_site_label_2
_geom_angle_atom_site_label_3
_geom_angle
O1 C1 O2 123.5(6)
O1 C1 C2 124.2(6)
O2 C1 C2 112.3(6)
C3 C2 C1 129.3(7)
C3 C2 H2 115.4
C1 C2 H2 115.4
C2 C3 C4 123.1(7)
C2 C3 I1 124.7(5)
C4 C3 I1 112.2(5)
C3 C4 H4A 109.5
C3 C4 H4B 109.5
H4A C4 H4B 109.5
C3 C4 H4C 109.5
H4A C4 H4C 109.5
H4B C4 H4C 109.5
C1 O2 H5 109(6)

loop_
_geom_bond_atom_site_label_1
_geom_bond_atom_site_label_2
_geom_bond_distance
C1 O1 1.221(8)
C1 O2 1.313(8)
C1 C2 1.465(10)
C2 C3 1.320(9)
C2 H2 0.9500
C3 C4 1.493(9)
C3 I1 2.103(7)
C4 H4A 0.9800
C4 H4B 0.9800
C4 H4C 0.9800
O2 H5 0.84(2)

loop_
_geom_hbond_atom_site_label_D
_geom_hbond_atom_site_label_H
_geom_hbond_atom_site_label_A
_geom_hbond_distance_DH
_geom_hbond_distance_HA
_geom_hbond_distance_DA
_geom_hbond_angle_DHA
_geom_hbond_site_symmetry_A
O2 H5 O1 0.84(2) 1.78(2) 2.615(7) 174(8) 3_756

loop_
_geom_torsion_atom_site_label_1
_geom_torsion_atom_site_label_2
_geom_torsion_atom_site_label_3
_geom_torsion_atom_site_label_4
_geom_torsion
O1 C1 C2 C3 0.5(13)
O2 C1 C2 C3 179.9(7)
C1 C2 C3 C4 -177.8(7)
C1 C2 C3 I1 1.6(12)
